data_4036143
loop_
_publ_author_name
'Mart\'inez-L\'opez, David'
'Yu, Meng-Long'
'Garc\'ia-Iriepa, Cristina'
'Campos, Pedro J.'
'Frutos, Luis Manuel'
'Golen, James A.'
'Rasapalli, Sivappa'
'Sampedro, Diego'

_publ_section_title
;
 Hydantoin-based molecular photoswitches.
;
_journal_issue 8
_journal_name_full 'The Journal of organic chemistry'
_journal_page_first 3929
_journal_page_last 3939
_journal_paper_doi 10.1021/acs.joc.5b00244
_journal_volume 80
_journal_year 2015
_chemical_formula_moiety 'C13 H14 N2 O3'
_chemical_formula_sum 'C13 H14 N2 O3'
_chemical_formula_weight 246.26
_space_group_IT_number 14
_space_group_name_Hall '-P 2yn'
_space_group_name_H-M_alt 'P 1 21/n 1'
_symmetry_cell_setting monoclinic
_symmetry_space_group_name_H-M 'P 1 21/n 1'
_atom_sites_solution_hydrogens geom
_atom_sites_solution_primary direct
_atom_sites_solution_secondary difmap
_audit_creation_method SHELXL-97
_cell_angle_alpha 90.00
_cell_angle_beta 102.1590(10)
_cell_angle_gamma 90.00
_cell_formula_units_Z 4
_cell_length_a 7.8332(3)
_cell_length_b 12.1246(4)
_cell_length_c 13.0964(4)
_cell_measurement_reflns_used 6381
_cell_measurement_temperature 200(2)
_cell_measurement_theta_max 68.37
_cell_measurement_theta_min 3.45
_cell_volume 1215.92(7)
_computing_cell_refinement 'Bruker SAINT'
_computing_data_collection 'Bruker APEX2'
_computing_data_reduction 'Bruker SAINT'
_computing_molecular_graphics 'Bruker SHELXTL'
_computing_publication_material 'Bruker SHELXTL'
_computing_structure_refinement 'SHELXL-97 (Sheldrick, 2008)'
_computing_structure_solution 'SHELXS-97 (Sheldrick, 2008)'
_diffrn_ambient_temperature 200(2)
_diffrn_measured_fraction_theta_full 0.988
_diffrn_measured_fraction_theta_max 0.988
_diffrn_measurement_device_type 'Bruker CMOS area detector'
_diffrn_measurement_method '\f and \w scans'
_diffrn_radiation_monochromator graphite
_diffrn_radiation_source 'fine-focus ImuSsealed tube'
_diffrn_radiation_type CuK\a
_diffrn_radiation_wavelength 1.54178
_diffrn_reflns_av_R_equivalents 0.0184
_diffrn_reflns_av_sigmaI/netI 0.0236
_diffrn_reflns_limit_h_max 7
_diffrn_reflns_limit_h_min -9
_diffrn_reflns_limit_k_max 14
_diffrn_reflns_limit_k_min -14
_diffrn_reflns_limit_l_max 15
_diffrn_reflns_limit_l_min -15
_diffrn_reflns_number 7400
_diffrn_reflns_theta_full 68.25
_diffrn_reflns_theta_max 68.36
_diffrn_reflns_theta_min 6.92
_exptl_absorpt_coefficient_mu 0.801
_exptl_absorpt_correction_T_max 0.8892
_exptl_absorpt_correction_T_min 0.8248
_exptl_absorpt_correction_type multi-scan
_exptl_absorpt_process_details sadabs
_exptl_crystal_colour yellow
_exptl_crystal_density_diffrn 1.345
_exptl_crystal_density_method 'not measured'
_exptl_crystal_description BLOCK
_exptl_crystal_F_000 520
_exptl_crystal_size_max 0.25
_exptl_crystal_size_mid 0.20
_exptl_crystal_size_min 0.15
_refine_diff_density_max 0.225
_refine_diff_density_min -0.234
_refine_diff_density_rms 0.042
_refine_ls_extinction_method none
_refine_ls_goodness_of_fit_ref 1.017
_refine_ls_hydrogen_treatment constr
_refine_ls_matrix_type full
_refine_ls_number_parameters 166
_refine_ls_number_reflns 2212
_refine_ls_number_restraints 0
_refine_ls_restrained_S_all 1.017
_refine_ls_R_factor_all 0.0459
_refine_ls_R_factor_gt 0.0428
_refine_ls_shift/su_max 0.010
_refine_ls_shift/su_mean 0.000
_refine_ls_structure_factor_coef Fsqd
_refine_ls_weighting_details 'calc w=1/[\s^2^(Fo^2^)+(0.0812P)^2^+0.2529P] where P=(Fo^2^+2Fc^2^)/3'
_refine_ls_weighting_scheme calc
_refine_ls_wR_factor_gt 0.1259
_refine_ls_wR_factor_ref 0.1310
_reflns_number_gt 2019
_reflns_number_total 2212
_reflns_threshold_expression >2sigma(I)
_cod_data_source_file jo5b00244_si_002.cif
_cod_data_source_block umd355_a
_cod_depositor_comments
;
The following automatic conversions were performed:

data item '_symmetry_cell_setting' value 'Monoclinic' was changed to
'monoclinic' in accordance with the
/home/saulius/struct/COD-crude-data/automatic-downloads/DataCite-retrospective/ACS/depositions/lib/dictionaries/cif_core.dic
dictionary named 'cif_core.dic' version 2.4.2 last updated on
2011-04-26.

Automatic conversion script
Id: cif_fix_values 6909 2019-04-08 15:41:33Z antanas 
;
_cod_original_sg_symbol_H-M P2(1)/n
_cod_database_code 4036143

loop_
_symmetry_equiv_pos_as_xyz
'x, y, z'
'-x+1/2, y+1/2, -z+1/2'
'-x, -y, -z'
'x-1/2, -y-1/2, z-1/2'

loop_
_atom_site_label
_atom_site_type_symbol
_atom_site_fract_x
_atom_site_fract_y
_atom_site_fract_z
_atom_site_U_iso_or_equiv
_atom_site_adp_type
_atom_site_occupancy
_atom_site_symmetry_multiplicity
_atom_site_calc_flag
_atom_site_refinement_flags
O1 O 0.27844(14) 0.64878(8) 0.40699(8) 0.0538(3) Uani 1 1 d .
O2 O 0.75156(15) 0.79036(10) 0.29904(10) 0.0642(3) Uani 1 1 d .
O3 O 0.04672(15) 0.12274(9) 0.43669(10) 0.0619(3) Uani 1 1 d .
N1 N 0.50189(16) 0.74552(10) 0.35938(9) 0.0488(3) Uani 1 1 d .
N2 N 0.66062(16) 0.61085(11) 0.31447(10) 0.0515(3) Uani 1 1 d .
C1 C 0.41376(19) 0.65072(12) 0.37549(11) 0.0452(3) Uani 1 1 d .
C2 C 0.65088(19) 0.72263(13) 0.32141(11) 0.0501(4) Uani 1 1 d .
C3 C 0.51877(18) 0.55875(12) 0.34520(10) 0.0453(3) Uani 1 1 d .
C4 C 0.49885(18) 0.44860(12) 0.34151(10) 0.0465(3) Uani 1 1 d .
H4A H 0.5876 0.4120 0.3150 0.056 Uiso 1 1 calc R
C5 C 0.37140(18) 0.37294(11) 0.36917(10) 0.0437(3) Uani 1 1 d .
C6 C 0.39392(18) 0.26105(12) 0.34690(11) 0.0484(4) Uani 1 1 d .
H6A H 0.4876 0.2405 0.3151 0.058 Uiso 1 1 calc R
C7 C 0.28426(19) 0.18053(13) 0.36980(12) 0.0505(4) Uani 1 1 d .
H7A H 0.3027 0.1056 0.3537 0.061 Uiso 1 1 calc R
C8 C 0.14653(18) 0.20849(12) 0.41642(11) 0.0480(3) Uani 1 1 d .
C9 C 0.12039(19) 0.31878(12) 0.43887(11) 0.0475(3) Uani 1 1 d .
H9A H 0.0262 0.3387 0.4705 0.057 Uiso 1 1 calc R
C10 C 0.23138(18) 0.39947(12) 0.41529(10) 0.0456(3) Uani 1 1 d .
H10A H 0.2118 0.4744 0.4308 0.055 Uiso 1 1 calc R
C11 C 0.4443(2) 0.85677(12) 0.37566(13) 0.0573(4) Uani 1 1 d .
H11A H 0.5045 0.9093 0.3385 0.086 Uiso 1 1 calc R
H11B H 0.4715 0.8738 0.4505 0.086 Uiso 1 1 calc R
H11C H 0.3180 0.8623 0.3489 0.086 Uiso 1 1 calc R
C12 C 0.8038(2) 0.55460(16) 0.28370(17) 0.0725(5) Uani 1 1 d .
H12A H 0.8945 0.6081 0.2770 0.109 Uiso 1 1 calc R
H12B H 0.7618 0.5178 0.2165 0.109 Uiso 1 1 calc R
H12C H 0.8524 0.4996 0.3367 0.109 Uiso 1 1 calc R
C13 C -0.0922(2) 0.14707(15) 0.48815(16) 0.0676(5) Uani 1 1 d .
H13A H -0.1540 0.0788 0.4979 0.101 Uiso 1 1 calc R
H13B H -0.1737 0.1987 0.4456 0.101 Uiso 1 1 calc R
H13C H -0.0445 0.1804 0.5564 0.101 Uiso 1 1 calc R

loop_
_atom_site_aniso_label
_atom_site_aniso_U_11
_atom_site_aniso_U_22
_atom_site_aniso_U_33
_atom_site_aniso_U_23
_atom_site_aniso_U_13
_atom_site_aniso_U_12
O1 0.0526(6) 0.0507(6) 0.0636(6) 0.0052(5) 0.0244(5) 0.0070(4)
O2 0.0603(7) 0.0572(7) 0.0801(8) 0.0156(6) 0.0262(6) -0.0020(5)
O3 0.0645(7) 0.0475(6) 0.0812(8) -0.0017(5) 0.0327(6) -0.0040(5)
N1 0.0511(7) 0.0441(7) 0.0527(7) 0.0064(5) 0.0146(5) 0.0038(5)
N2 0.0493(7) 0.0505(7) 0.0595(7) 0.0069(5) 0.0225(5) 0.0034(5)
C1 0.0465(7) 0.0474(8) 0.0425(7) 0.0070(5) 0.0113(6) 0.0033(6)
C2 0.0490(8) 0.0520(8) 0.0509(8) 0.0098(6) 0.0139(6) 0.0012(6)
C3 0.0439(7) 0.0497(8) 0.0446(7) 0.0063(6) 0.0142(5) 0.0034(6)
C4 0.0437(7) 0.0508(8) 0.0474(7) 0.0023(6) 0.0153(6) 0.0070(6)
C5 0.0448(7) 0.0461(8) 0.0404(7) 0.0029(5) 0.0094(5) 0.0059(5)
C6 0.0478(8) 0.0497(8) 0.0501(7) -0.0012(6) 0.0160(6) 0.0079(6)
C7 0.0543(8) 0.0441(7) 0.0547(8) -0.0026(6) 0.0154(6) 0.0053(6)
C8 0.0502(8) 0.0448(7) 0.0500(7) 0.0018(6) 0.0132(6) 0.0008(6)
C9 0.0466(7) 0.0473(8) 0.0514(8) 0.0015(6) 0.0166(6) 0.0061(6)
C10 0.0476(7) 0.0436(7) 0.0476(7) 0.0015(5) 0.0146(6) 0.0066(6)
C11 0.0638(9) 0.0444(8) 0.0648(9) 0.0063(7) 0.0157(7) 0.0065(7)
C12 0.0613(10) 0.0609(10) 0.1083(14) 0.0136(10) 0.0477(10) 0.0084(8)
C13 0.0616(10) 0.0579(10) 0.0921(13) 0.0005(9) 0.0361(9) -0.0048(8)

loop_
_atom_type_symbol
_atom_type_description
_atom_type_scat_dispersion_real
_atom_type_scat_dispersion_imag
_atom_type_scat_source
C C 0.0181 0.0091 'International Tables Vol C Tables 4.2.6.8 and 6.1.1.4'
H H 0.0000 0.0000 'International Tables Vol C Tables 4.2.6.8 and 6.1.1.4'
N N 0.0311 0.0180 'International Tables Vol C Tables 4.2.6.8 and 6.1.1.4'
O O 0.0492 0.0322 'International Tables Vol C Tables 4.2.6.8 and 6.1.1.4'

loop_
_geom_angle_atom_site_label_1
_geom_angle_atom_site_label_2
_geom_angle_atom_site_label_3
_geom_angle
C8 O3 C13 117.48(12)
C1 N1 C2 111.92(12)
C1 N1 C11 124.77(13)
C2 N1 C11 123.26(13)
C2 N2 C3 111.63(12)
C2 N2 C12 123.22(13)
C3 N2 C12 125.10(13)
O1 C1 N1 124.61(13)
O1 C1 C3 130.25(13)
N1 C1 C3 105.13(12)
O2 C2 N2 127.41(15)
O2 C2 N1 125.98(15)
N2 C2 N1 106.61(12)
C4 C3 N2 121.86(13)
C4 C3 C1 133.43(13)
N2 C3 C1 104.69(12)
C3 C4 C5 134.20(13)
C3 C4 H4A 112.9
C5 C4 H4A 112.9
C10 C5 C6 117.13(13)
C10 C5 C4 127.19(13)
C6 C5 C4 115.68(12)
C7 C6 C5 121.90(14)
C7 C6 H6A 119.1
C5 C6 H6A 119.1
C6 C7 C8 120.10(14)
C6 C7 H7A 119.9
C8 C7 H7A 119.9
O3 C8 C7 115.53(13)
O3 C8 C9 125.18(13)
C7 C8 C9 119.29(14)
C10 C9 C8 120.21(13)
C10 C9 H9A 119.9
C8 C9 H9A 119.9
C9 C10 C5 121.36(13)
C9 C10 H10A 119.3
C5 C10 H10A 119.3
N1 C11 H11A 109.5
N1 C11 H11B 109.5
H11A C11 H11B 109.5
N1 C11 H11C 109.5
H11A C11 H11C 109.5
H11B C11 H11C 109.5
N2 C12 H12A 109.5
N2 C12 H12B 109.5
H12A C12 H12B 109.5
N2 C12 H12C 109.5
H12A C12 H12C 109.5
H12B C12 H12C 109.5
O3 C13 H13A 109.5
O3 C13 H13B 109.5
H13A C13 H13B 109.5
O3 C13 H13C 109.5
H13A C13 H13C 109.5
H13B C13 H13C 109.5

loop_
_geom_bond_atom_site_label_1
_geom_bond_atom_site_label_2
_geom_bond_distance
O1 C1 1.2160(18)
O2 C2 1.2164(18)
O3 C8 1.3601(18)
O3 C13 1.426(2)
N1 C1 1.3797(19)
N1 C2 1.3895(19)
N1 C11 1.4522(19)
N2 C2 1.362(2)
N2 C3 1.4086(18)
N2 C12 1.441(2)
C1 C3 1.488(2)
C3 C4 1.344(2)
C4 C5 1.457(2)
C4 H4A 0.9500
C5 C10 1.3965(19)
C5 C6 1.406(2)
C6 C7 1.375(2)
C6 H6A 0.9500
C7 C8 1.389(2)
C7 H7A 0.9500
C8 C9 1.394(2)
C9 C10 1.386(2)
C9 H9A 0.9500
C10 H10A 0.9500
C11 H11A 0.9800
C11 H11B 0.9800
C11 H11C 0.9800
C12 H12A 0.9800
C12 H12B 0.9800
C12 H12C 0.9800
C13 H13A 0.9800
C13 H13B 0.9800
C13 H13C 0.9800

loop_
_geom_torsion_atom_site_label_1
_geom_torsion_atom_site_label_2
_geom_torsion_atom_site_label_3
_geom_torsion_atom_site_label_4
_geom_torsion
C2 N1 C1 O1 -178.96(13)
C11 N1 C1 O1 -1.3(2)
C2 N1 C1 C3 0.40(15)
C11 N1 C1 C3 178.07(13)
C3 N2 C2 O2 -178.78(14)
C12 N2 C2 O2 3.8(3)
C3 N2 C2 N1 1.17(16)
C12 N2 C2 N1 -176.28(15)
C1 N1 C2 O2 178.98(14)
C11 N1 C2 O2 1.3(2)
C1 N1 C2 N2 -0.97(16)
C11 N1 C2 N2 -178.68(13)
C2 N2 C3 C4 177.93(13)
C12 N2 C3 C4 -4.7(2)
C2 N2 C3 C1 -0.92(15)
C12 N2 C3 C1 176.47(15)
O1 C1 C3 C4 0.9(3)
N1 C1 C3 C4 -178.36(15)
O1 C1 C3 N2 179.60(14)
N1 C1 C3 N2 0.30(14)
N2 C3 C4 C5 178.61(13)
C1 C3 C4 C5 -2.9(3)
C3 C4 C5 C10 -3.8(2)
C3 C4 C5 C6 176.47(15)
C10 C5 C6 C7 -0.4(2)
C4 C5 C6 C7 179.36(12)
C5 C6 C7 C8 -0.1(2)
C13 O3 C8 C7 177.68(14)
C13 O3 C8 C9 -2.2(2)
C6 C7 C8 O3 -179.43(13)
C6 C7 C8 C9 0.4(2)
O3 C8 C9 C10 179.57(13)
C7 C8 C9 C10 -0.3(2)
C8 C9 C10 C5 -0.2(2)
C6 C5 C10 C9 0.54(19)
C4 C5 C10 C9 -179.18(13)
